data_4103241
loop_
_publ_author_name
'Jared M. Taylor'
'Roger K. Mah'
'Igor L. Moudrakovski'
'Christopher I. Ratcliffe'
'Ramanathan Vaidhyanathan'
'George K. H. Shimizu'

_publ_section_title
;
 Facile Proton Conduction via Ordered Water Molecules in a Phosphonate
 Metal-Organic Framework
;
_journal_name_full 'Journal of the American Chemical Society'
_journal_page_first 14055
_journal_page_last 14057
_journal_paper_doi 10.1021/ja107035w
_journal_volume 132
_journal_year 2010
_chemical_formula_moiety Zn3(P3C6O9H3)(H2O)4
_chemical_formula_sum 'C6 H3 O13 P3 Zn3'
_chemical_formula_weight 572.17
_chemical_name_common 'Zinc 1,3,5-Benzenetriphosphonatehydrate'
_chemical_name_systematic
; 
 ? 
;
_space_group_IT_number 64
_symmetry_cell_setting orthorhombic
_symmetry_space_group_name_Hall '-C 2ac 2'
_symmetry_space_group_name_H-M 'C m c a'
_atom_sites_solution_hydrogens geom
_atom_sites_solution_primary direct
_atom_sites_solution_secondary difmap
_audit_creation_method SHELXL-97
_cell_angle_alpha 90.00
_cell_angle_beta 90.00
_cell_angle_gamma 90.00
_cell_formula_units_Z 8
_cell_length_a 22.9980(17)
_cell_length_b 8.563(3)
_cell_length_c 16.146(5)
_cell_measurement_reflns_used 1438
_cell_measurement_temperature 293(2)
_cell_measurement_theta_max 25.0
_cell_measurement_theta_min 4.3
_cell_volume 3179.7(15)
_computing_cell_refinement 'HKLScalepack(Otwinowski & Minor 1997)'
_computing_data_collection 'Collect (Bruker AXS BV, 1997-2004)'
_computing_data_reduction 'HKLDenzo and Scalepack(Otwinowski & Minor 1997)'
_computing_molecular_graphics 'Diamond 3.0'
_computing_publication_material 'Wingx v1.70'
_computing_structure_refinement 'SHELXL-97 (Sheldrick, 2008)'
_computing_structure_solution 'SHELXS-97 (Sheldrick, 2008)'
_diffrn_ambient_temperature 293(2)
_diffrn_measured_fraction_theta_full 0.995
_diffrn_measured_fraction_theta_max 0.995
_diffrn_measurement_device_type 'Nonius Kappa with APEX II CCD detector'
_diffrn_measurement_method CCD
_diffrn_radiation_monochromator graphite
_diffrn_radiation_source 'fine-focus sealed tube'
_diffrn_radiation_type MoK\a
_diffrn_radiation_wavelength 0.71073
_diffrn_reflns_av_R_equivalents 0.0000
_diffrn_reflns_av_sigmaI/netI 0.0236
_diffrn_reflns_limit_h_max 27
_diffrn_reflns_limit_h_min -27
_diffrn_reflns_limit_k_max 10
_diffrn_reflns_limit_k_min -10
_diffrn_reflns_limit_l_max 19
_diffrn_reflns_limit_l_min -19
_diffrn_reflns_number 10556
_diffrn_reflns_theta_full 25.02
_diffrn_reflns_theta_max 25.02
_diffrn_reflns_theta_min 4.35
_exptl_absorpt_coefficient_mu 4.857
_exptl_absorpt_correction_T_max 4.857
_exptl_absorpt_correction_T_min 0.0514
_exptl_absorpt_correction_type multi-scan
_exptl_absorpt_process_details SADABS
_exptl_crystal_colour Colorless
_exptl_crystal_density_diffrn 2.390
_exptl_crystal_density_method 'not measured'
_exptl_crystal_description Leaf-shaped
_exptl_crystal_F_000 2224
_exptl_crystal_size_max 0.06
_exptl_crystal_size_mid 0.05
_exptl_crystal_size_min 0.03
_refine_diff_density_max 1.143
_refine_diff_density_min -0.771
_refine_diff_density_rms 0.146
_refine_ls_extinction_method none
_refine_ls_goodness_of_fit_ref 1.130
_refine_ls_hydrogen_treatment constr
_refine_ls_matrix_type full
_refine_ls_number_parameters 131
_refine_ls_number_reflns 1438
_refine_ls_number_restraints 0
_refine_ls_restrained_S_all 1.130
_refine_ls_R_factor_all 0.0502
_refine_ls_R_factor_gt 0.0401
_refine_ls_shift/su_max 0.000
_refine_ls_shift/su_mean 0.000
_refine_ls_structure_factor_coef Fsqd
_refine_ls_weighting_details 'calc w=1/[\s^2^(Fo^2^)+(0.0340P)^2^+61.7271P] where P=(Fo^2^+2Fc^2^)/3'
_refine_ls_weighting_scheme calc
_refine_ls_wR_factor_gt 0.0926
_refine_ls_wR_factor_ref 0.0997
_reflns_number_gt 1244
_reflns_number_total 1438
_reflns_threshold_expression >2sigma(I)
_cod_data_source_file ja107035w_si_001.cif
_cod_data_source_block data
_cod_original_cell_volume 3179.7(13)
_cod_database_code 4103241

loop_
_symmetry_equiv_pos_as_xyz
'x, y, z'
'-x, -y+1/2, z+1/2'
'-x, y+1/2, -z+1/2'
'x, -y, -z'
'x+1/2, y+1/2, z'
'-x+1/2, -y+1, z+1/2'
'-x+1/2, y+1, -z+1/2'
'x+1/2, -y+1/2, -z'
'-x, -y, -z'
'x, y-1/2, -z-1/2'
'x, -y-1/2, z-1/2'
'-x, y, z'
'-x+1/2, -y+1/2, -z'
'x+1/2, y, -z-1/2'
'x+1/2, -y, z-1/2'
'-x+1/2, y+1/2, z'

loop_
_atom_site_label
_atom_site_type_symbol
_atom_site_fract_x
_atom_site_fract_y
_atom_site_fract_z
_atom_site_U_iso_or_equiv
_atom_site_adp_type
_atom_site_occupancy
_atom_site_symmetry_multiplicity
_atom_site_calc_flag
_atom_site_refinement_flags
Zn1 Zn 0.42319(3) 0.39968(7) 0.74812(4) 0.0136(2) Uani 1 1 d .
Zn2 Zn 0.28781(4) 0.5000 1.0000 0.0226(3) Uani 1 2 d S
P1 P 0.38030(6) 0.64122(17) 0.88007(9) 0.0112(3) Uani 1 1 d .
P2 P 0.5000 0.8414(2) 1.15969(12) 0.0119(4) Uani 1 2 d S
C1 C 0.4468(2) 0.6834(6) 0.9344(3) 0.0122(11) Uani 1 1 d .
C2 C 0.4472(2) 0.7472(6) 1.0132(3) 0.0137(12) Uani 1 1 d .
H2 H 0.4122 0.7697 1.0396 0.016 Uiso 1 1 calc R
C3 C 0.5000 0.6482(9) 0.8966(5) 0.0121(16) Uani 1 2 d S
H3 H 0.5000 0.6000 0.8450 0.015 Uiso 1 2 calc SR
C4 C 0.5000 0.7784(9) 1.0538(5) 0.0114(16) Uani 1 2 d S
O1 O 0.37298(16) 0.7619(5) 0.8110(2) 0.0160(9) Uani 1 1 d .
O2 O 0.38367(16) 0.4756(4) 0.8461(2) 0.0157(8) Uani 1 1 d .
O3 O 0.33046(16) 0.6585(5) 0.9419(2) 0.0160(9) Uani 1 1 d .
O4 O 0.44412(17) 0.9295(5) 1.1758(2) 0.0174(9) Uani 1 1 d .
O5 O 0.5000 0.6893(6) 1.2147(3) 0.0139(12) Uani 1 2 d S
O10 O 0.2200(18) 0.557(3) 1.059(3) 0.053(13) Uani 0.40(5) 1 d P
O11 O 0.2464(9) 0.614(3) 1.0938(10) 0.046(5) Uani 0.60(5) 1 d P
O100 O 0.2945(4) 0.6455(11) 0.6885(7) 0.115(4) Uani 1 1 d .

loop_
_atom_site_aniso_label
_atom_site_aniso_U_11
_atom_site_aniso_U_22
_atom_site_aniso_U_33
_atom_site_aniso_U_23
_atom_site_aniso_U_13
_atom_site_aniso_U_12
Zn1 0.0149(3) 0.0139(3) 0.0118(3) -0.0008(3) 0.0003(3) -0.0022(3)
Zn2 0.0175(5) 0.0262(6) 0.0240(6) 0.0104(4) 0.000 0.000
P1 0.0107(6) 0.0140(7) 0.0088(7) 0.0005(6) 0.0004(5) -0.0010(6)
P2 0.0154(10) 0.0123(10) 0.0082(10) -0.0008(8) 0.000 0.000
C1 0.015(3) 0.012(3) 0.010(3) 0.002(2) -0.001(2) 0.002(2)
C2 0.010(2) 0.015(3) 0.016(3) 0.003(2) 0.004(2) 0.004(2)
C3 0.015(4) 0.013(4) 0.009(4) 0.004(3) 0.000 0.000
C4 0.013(4) 0.010(4) 0.012(4) -0.002(3) 0.000 0.000
O1 0.0136(19) 0.019(2) 0.016(2) 0.0080(17) -0.0011(16) -0.0043(16)
O2 0.0170(19) 0.015(2) 0.016(2) -0.0012(16) 0.0038(16) -0.0031(16)
O3 0.0121(19) 0.019(2) 0.017(2) 0.0006(17) 0.0039(16) 0.0014(16)
O4 0.018(2) 0.019(2) 0.015(2) -0.0030(17) 0.0002(17) 0.0048(17)
O5 0.017(3) 0.018(3) 0.007(3) 0.002(2) 0.000 0.000
O10 0.077(19) 0.032(11) 0.050(19) 0.021(11) 0.048(16) 0.030(12)
O11 0.060(9) 0.052(9) 0.027(7) 0.004(6) 0.011(7) 0.029(8)
O100 0.111(7) 0.102(7) 0.134(8) 0.008(6) -0.074(6) -0.022(6)

loop_
_atom_type_symbol
_atom_type_description
_atom_type_scat_dispersion_real
_atom_type_scat_dispersion_imag
_atom_type_scat_source
C C 0.0033 0.0016 'International Tables Vol C Tables 4.2.6.8 and 6.1.1.4'
H H 0.0000 0.0000 'International Tables Vol C Tables 4.2.6.8 and 6.1.1.4'
O O 0.0106 0.0060 'International Tables Vol C Tables 4.2.6.8 and 6.1.1.4'
P P 0.1023 0.0942 'International Tables Vol C Tables 4.2.6.8 and 6.1.1.4'
Zn Zn 0.2839 1.4301 'International Tables Vol C Tables 4.2.6.8 and 6.1.1.4'

loop_
_geom_angle_atom_site_label_1
_geom_angle_atom_site_label_2
_geom_angle_atom_site_label_3
_geom_angle
_geom_angle_site_symmetry_1
_geom_angle_site_symmetry_3
O1 Zn1 O4 108.48(18) 10_557 11_575
O1 Zn1 O2 109.41(16) 10_557 .
O4 Zn1 O2 110.87(17) 11_575 .
O1 Zn1 O5 116.49(19) 10_557 9_667
O4 Zn1 O5 104.33(18) 11_575 9_667
O2 Zn1 O5 107.16(19) . 9_667
O10 Zn2 O10 69(4) 4_567 .
O10 Zn2 O3 111.1(8) 4_567 .
O10 Zn2 O3 119.0(7) . .
O10 Zn2 O3 119.0(7) 4_567 4_567
O10 Zn2 O3 111.1(8) . 4_567
O3 Zn2 O3 118.5(2) . 4_567
O10 Zn2 O11 28.1(11) 4_567 4_567
O10 Zn2 O11 96(3) . 4_567
O3 Zn2 O11 102.4(3) . 4_567
O3 Zn2 O11 105.3(7) 4_567 4_567
O10 Zn2 O11 96(3) 4_567 .
O10 Zn2 O11 28.1(11) . .
O3 Zn2 O11 105.3(7) . .
O3 Zn2 O11 102.4(3) 4_567 .
O11 Zn2 O11 124.2(16) 4_567 .
O2 P1 O3 111.3(2) . .
O2 P1 O1 111.9(2) . .
O3 P1 O1 109.2(2) . .
O2 P1 C1 108.6(2) . .
O3 P1 C1 107.4(2) . .
O1 P1 C1 108.2(2) . .
O4 P2 O4 116.3(3) 12_655 .
O4 P2 O5 108.4(2) 12_655 .
O4 P2 O5 108.4(2) . .
O4 P2 C4 108.3(2) 12_655 .
O4 P2 C4 108.3(2) . .
O5 P2 C4 106.8(3) . .
C2 C1 C3 118.7(5) . .
C2 C1 P1 122.2(4) . .
C3 C1 P1 119.1(4) . .
C1 C2 C4 120.6(5) . .
C1 C2 H2 119.7 . .
C4 C2 H2 119.7 . .
C1 C3 C1 121.8(7) 12_655 .
C1 C3 H3 119.1 12_655 .
C1 C3 H3 119.1 . .
C2 C4 C2 119.6(7) 12_655 .
C2 C4 P2 120.1(4) 12_655 .
C2 C4 P2 120.1(4) . .
P1 O1 Zn1 135.7(2) . 10_567
P1 O2 Zn1 129.1(2) . .
P1 O3 Zn2 129.4(2) . .
P2 O4 Zn1 133.9(3) . 11_576
P2 O5 Zn1 118.68(13) . 4_567
P2 O5 Zn1 118.68(13) . 9_667
Zn1 O5 Zn1 122.5(3) 4_567 9_667
O11 O10 Zn2 85(2) . .
O10 O11 Zn2 67.2(14) . .

loop_
_geom_bond_atom_site_label_1
_geom_bond_atom_site_label_2
_geom_bond_distance
_geom_bond_site_symmetry_2
Zn1 O1 1.907(4) 10_557
Zn1 O4 1.933(4) 11_575
Zn1 O2 1.937(4) .
Zn1 O5 2.015(3) 9_667
Zn2 O10 1.888(15) 4_567
Zn2 O10 1.888(15) .
Zn2 O3 1.919(4) .
Zn2 O3 1.919(4) 4_567
Zn2 O11 2.039(15) 4_567
Zn2 O11 2.039(15) .
P1 O2 1.522(4) .
P1 O3 1.527(4) .
P1 O1 1.530(4) .
P1 C1 1.800(6) .
P2 O4 1.513(4) 12_655
P2 O4 1.513(4) .
P2 O5 1.577(6) .
P2 C4 1.793(8) .
C1 C2 1.385(8) .
C1 C3 1.400(7) .
C2 C4 1.405(7) .
C2 H2 0.9300 .
C3 C1 1.400(7) 12_655
C3 H3 0.9300 .
C4 C2 1.405(7) 12_655
O1 Zn1 1.907(4) 10_567
O4 Zn1 1.933(4) 11_576
O5 Zn1 2.015(3) 4_567
O5 Zn1 2.015(3) 9_667
O10 O11 0.97(3) .
